data_4347371
loop_
_publ_author_name
'Christianson, Anna M.'
'Gabba\"i, Fran\,cois P'

_publ_section_title
;
 Synthesis and Coordination Chemistry of a Phosphine-Decorated
 Fluorescein: &quot;Double Turn-On&quot; Sensing of Gold(III) Ions in
 Water.
;
_journal_issue 12
_journal_name_full 'Inorganic chemistry'
_journal_page_first 5828
_journal_page_last 5835
_journal_paper_doi 10.1021/acs.inorgchem.6b00080
_journal_volume 55
_journal_year 2016
_chemical_formula_moiety 'C31 H21 Au Cl O3 P, 0.52(C3 H7 N O)'
_chemical_formula_sum 'C32.58 H24.67 Au Cl N0.52 O3.53 P'
_chemical_formula_weight 743.26
_space_group_IT_number 14
_space_group_name_Hall '-P 2yn'
_space_group_name_H-M_alt 'P 1 21/n 1'
_symmetry_cell_setting monoclinic
_symmetry_space_group_name_H-M 'P 1 21/n 1'
_atom_sites_solution_hydrogens geom
_atom_sites_solution_primary direct
_atom_sites_solution_secondary difmap
_audit_creation_method SHELXL-97
_cell_angle_alpha 90.00
_cell_angle_beta 113.4220(10)
_cell_angle_gamma 90.00
_cell_formula_units_Z 4
_cell_length_a 16.2869(16)
_cell_length_b 11.0402(11)
_cell_length_c 16.8176(17)
_cell_measurement_reflns_used 8324
_cell_measurement_temperature 110(2)
_cell_measurement_theta_max 27.48
_cell_measurement_theta_min 2.24
_cell_volume 2774.8(5)
_computing_cell_refinement 'Bruker SMART'
_computing_data_collection 'Bruker SMART'
_computing_data_reduction 'Bruker SAINT'
_computing_molecular_graphics 'Bruker SHELXTL'
_computing_publication_material 'Bruker SHELXTL'
_computing_structure_refinement 'SHELXL-97 (Sheldrick, 1997)'
_computing_structure_solution 'SHELXS-97 (Sheldrick, 1990)'
_diffrn_ambient_temperature 110(2)
_diffrn_measured_fraction_theta_full 0.996
_diffrn_measured_fraction_theta_max 0.996
_diffrn_measurement_device_type 'CCD area detector'
_diffrn_measurement_method 'phi and omega scans'
_diffrn_radiation_monochromator graphite
_diffrn_radiation_source 'fine-focus sealed tube'
_diffrn_radiation_type MoK\a
_diffrn_radiation_wavelength 0.71073
_diffrn_reflns_av_R_equivalents 0.0523
_diffrn_reflns_av_sigmaI/netI 0.0415
_diffrn_reflns_limit_h_max 21
_diffrn_reflns_limit_h_min -21
_diffrn_reflns_limit_k_max 14
_diffrn_reflns_limit_k_min -14
_diffrn_reflns_limit_l_max 22
_diffrn_reflns_limit_l_min -22
_diffrn_reflns_number 33732
_diffrn_reflns_theta_full 28.29
_diffrn_reflns_theta_max 28.29
_diffrn_reflns_theta_min 2.24
_exptl_absorpt_coefficient_mu 5.493
_exptl_absorpt_correction_T_max 0.8981
_exptl_absorpt_correction_T_min 0.4217
_exptl_absorpt_correction_type multi-scan
_exptl_absorpt_process_details sadabs
_exptl_crystal_colour orange
_exptl_crystal_density_diffrn 1.779
_exptl_crystal_density_meas 0
_exptl_crystal_density_method 'not measured'
_exptl_crystal_description plate
_exptl_crystal_F_000 1452
_exptl_crystal_size_max 0.19
_exptl_crystal_size_mid 0.10
_exptl_crystal_size_min 0.02
_refine_diff_density_max 1.505
_refine_diff_density_min -1.230
_refine_diff_density_rms 0.130
_refine_ls_extinction_method none
_refine_ls_goodness_of_fit_ref 1.031
_refine_ls_hydrogen_treatment riding
_refine_ls_matrix_type full
_refine_ls_number_parameters 637
_refine_ls_number_reflns 6866
_refine_ls_number_restraints 594
_refine_ls_restrained_S_all 0.987
_refine_ls_R_factor_all 0.0416
_refine_ls_R_factor_gt 0.0287
_refine_ls_shift/su_max 0.002
_refine_ls_shift/su_mean 0.000
_refine_ls_structure_factor_coef Fsqd
_refine_ls_weighting_details 'calc w=1/[\s^2^(Fo^2^)+(0.0257P)^2^+3.0474P] where P=(Fo^2^+2Fc^2^)/3'
_refine_ls_weighting_scheme calc
_refine_ls_wR_factor_gt 0.0590
_refine_ls_wR_factor_ref 0.0644
_reflns_number_gt 5599
_reflns_number_total 6866
_reflns_threshold_expression >2sigma(I)
_cod_data_source_file ic6b00080_si_002.cif
_cod_data_source_block i
_cod_depositor_comments
;
The following automatic conversions were performed:

data item '_symmetry_cell_setting' value 'Monoclinic' was changed to
'monoclinic' in accordance with the
/home/saulius/struct/COD-crude-data/automatic-downloads/DataCite-retrospective/ACS/depositions/lib/dictionaries/cif_core.dic
dictionary named 'cif_core.dic' version 2.4.2 last updated on
2011-04-26.

Automatic conversion script
Id: cif_fix_values 6909 2019-04-08 15:41:33Z antanas 
;
_cod_original_sg_symbol_H-M P2(1)/n
_cod_database_code 4347371

loop_
_symmetry_equiv_pos_as_xyz
'x, y, z'
'-x+1/2, y+1/2, -z+1/2'
'-x, -y, -z'
'x-1/2, -y-1/2, z-1/2'

loop_
_atom_site_label
_atom_site_type_symbol
_atom_site_fract_x
_atom_site_fract_y
_atom_site_fract_z
_atom_site_U_iso_or_equiv
_atom_site_adp_type
_atom_site_occupancy
_atom_site_symmetry_multiplicity
_atom_site_calc_flag
_atom_site_refinement_flags
_atom_site_disorder_assembly
_atom_site_disorder_group
Au Au 0.081330(9) 0.921568(11) 0.235631(9) 0.01789(5) Uani 1 1 d . . .
P1 P 0.1361(4) 1.1107(7) 0.2410(5) 0.0129(9) Uani 0.506(3) 1 d P A 1
Cl1 Cl 0.02578(18) 0.7365(2) 0.23674(17) 0.0211(5) Uani 0.506(3) 1 d P A 1
C1_1 C 0.0609(6) 1.2315(12) 0.2397(6) 0.0136(16) Uani 0.506(3) 1 d PU A 1
C2_1 C 0.0658(6) 1.3428(11) 0.2039(8) 0.018(2) Uani 0.506(3) 1 d PU A 1
H2_1 H 0.1123 1.3562 0.1844 0.022 Uiso 0.506(3) 1 calc PR A 1
C3_1 C 0.0056(6) 1.4353(7) 0.1955(5) 0.0220(16) Uani 0.506(3) 1 d PU A 1
H3_1 H 0.0094 1.5089 0.1679 0.026 Uiso 0.506(3) 1 calc PR A 1
C4_1 C -0.0595(6) 1.4210(6) 0.2270(5) 0.0204(14) Uani 0.506(3) 1 d PU A 1
H4_1 H -0.1003 1.4851 0.2215 0.024 Uiso 0.506(3) 1 calc PR A 1
C5_1 C -0.0662(5) 1.3139(7) 0.2667(5) 0.0187(15) Uani 0.506(3) 1 d PU A 1
H5_1 H -0.1111 1.3049 0.2890 0.022 Uiso 0.506(3) 1 calc PR A 1
C6_1 C -0.0065(5) 1.2185(7) 0.2741(5) 0.0117(15) Uani 0.506(3) 1 d PU A 1
O1_7 O -0.3068(4) 0.8032(5) 0.1395(4) 0.0178(12) Uani 0.506(3) 1 d PU A 1
O2_7 O 0.2300(4) 0.9243(6) 0.6265(4) 0.0178(9) Uani 0.506(3) 1 d PDU A 1
H2_7 H 0.212(3) 0.844(4) 0.639(3) 0.027 Uiso 0.494(3) 1 calc PRD A 1
O3_7 O -0.0415(5) 0.8799(5) 0.3817(5) 0.0135(12) Uani 0.506(3) 1 d PU A 1
C7_7 C -0.0199(5) 1.1016(7) 0.3131(5) 0.0099(10) Uani 0.506(3) 1 d PU A 1
C8_7 C 0.0440(5) 1.0633(7) 0.3946(5) 0.0098(10) Uani 0.506(3) 1 d PU A 1
C9_7 C 0.0321(6) 0.9475(8) 0.4264(6) 0.0111(15) Uani 0.506(3) 1 d PU A 1
C10_7 C 0.0930(6) 0.8985(8) 0.5021(6) 0.0127(15) Uani 0.506(3) 1 d PU A 1
H10_7 H 0.0839 0.8197 0.5199 0.015 Uiso 0.506(3) 1 calc PR A 1
C11_7 C 0.1684(7) 0.9656(8) 0.5525(6) 0.0128(15) Uani 0.506(3) 1 d PU A 1
C12_7 C 0.1803(5) 1.0836(8) 0.5247(5) 0.0140(11) Uani 0.506(3) 1 d PU A 1
H12_7 H 0.2306 1.1310 0.5593 0.017 Uiso 0.506(3) 1 calc PR A 1
C13_7 C 0.1199(5) 1.1287(8) 0.4488(5) 0.0105(11) Uani 0.506(3) 1 d PU A 1
H13_7 H 0.1293 1.2077 0.4316 0.013 Uiso 0.506(3) 1 calc PR A 1
C14_7 C -0.0949(6) 1.0315(7) 0.2689(6) 0.0097(14) Uani 0.506(3) 1 d PU A 1
C15_7 C -0.1050(6) 0.9164(8) 0.3044(6) 0.0128(15) Uani 0.506(3) 1 d PU A 1
C16_7 C -0.1749(6) 0.8418(7) 0.2633(6) 0.0120(11) Uani 0.506(3) 1 d PU A 1
H16_7 H -0.1790 0.7676 0.2901 0.014 Uiso 0.506(3) 1 calc PR A 1
C17_7 C -0.2428(6) 0.8710(8) 0.1806(6) 0.0131(15) Uani 0.506(3) 1 d PU A 1
C18_7 C -0.2327(5) 0.9881(7) 0.1448(5) 0.0158(11) Uani 0.506(3) 1 d PU A 1
H18_7 H -0.2772 1.0134 0.0909 0.019 Uiso 0.506(3) 1 calc PR A 1
C19_7 C -0.1625(5) 1.0611(7) 0.1858(5) 0.0145(11) Uani 0.506(3) 1 d PU A 1
H19_7 H -0.1575 1.1347 0.1587 0.017 Uiso 0.506(3) 1 calc PR A 1
C20_3 C 0.1575(6) 1.1407(11) 0.1462(8) 0.0193(18) Uani 0.506(3) 1 d PU A 1
C21_3 C 0.0863(6) 1.1227(11) 0.0658(7) 0.0193(18) Uani 0.506(3) 1 d PU A 1
H21_3 H 0.0322 1.0870 0.0630 0.023 Uiso 0.506(3) 1 calc PR A 1
C22_3 C 0.0952(7) 1.1574(10) -0.0105(7) 0.030(2) Uani 0.506(3) 1 d PU A 1
H22_3 H 0.0464 1.1480 -0.0649 0.036 Uiso 0.506(3) 1 calc PR A 1
C23_3 C 0.1753(7) 1.2053(8) -0.0064(6) 0.0308(19) Uani 0.506(3) 1 d PU A 1
H23_3 H 0.1817 1.2285 -0.0581 0.037 Uiso 0.506(3) 1 calc PR A 1
C24_3 C 0.2445(6) 1.2191(7) 0.0713(7) 0.0286(17) Uani 0.506(3) 1 d PU A 1
H24_3 H 0.2993 1.2512 0.0732 0.034 Uiso 0.506(3) 1 calc PR A 1
C25_3 C 0.2374(6) 1.1875(8) 0.1488(6) 0.0227(18) Uani 0.506(3) 1 d PU A 1
H25_3 H 0.2869 1.1980 0.2027 0.027 Uiso 0.506(3) 1 calc PR A 1
C26_5 C 0.2399(8) 1.1387(9) 0.3340(7) 0.0173(16) Uani 0.506(3) 1 d PU A 1
C27_5 C 0.2912(8) 1.0412(9) 0.3757(7) 0.023(2) Uani 0.506(3) 1 d PU A 1
H27_5 H 0.2719 0.9618 0.3548 0.027 Uiso 0.506(3) 1 calc PR A 1
C28_5 C 0.3707(6) 1.0564(9) 0.4481(6) 0.030(2) Uani 0.506(3) 1 d PU A 1
H28_5 H 0.4059 0.9884 0.4765 0.036 Uiso 0.506(3) 1 calc PR A 1
C29_5 C 0.3976(9) 1.1723(12) 0.4776(8) 0.036(3) Uani 0.506(3) 1 d PU A 1
H29_5 H 0.4517 1.1840 0.5270 0.043 Uiso 0.506(3) 1 calc PR A 1
C30_5 C 0.3468(7) 1.2724(10) 0.4363(8) 0.034(2) Uani 0.506(3) 1 d PU A 1
H30_5 H 0.3661 1.3517 0.4575 0.041 Uiso 0.506(3) 1 calc PR A 1
C31_5 C 0.2680(6) 1.2564(8) 0.3642(6) 0.025(2) Uani 0.506(3) 1 d PU A 1
H31_5 H 0.2332 1.3244 0.3354 0.030 Uiso 0.506(3) 1 calc PR A 1
P2 P 0.1549(5) 1.0925(7) 0.2572(5) 0.0148(10) Uani 0.494(3) 1 d P A 2
Cl2 Cl 0.00156(19) 0.7404(2) 0.1971(2) 0.0268(6) Uani 0.494(3) 1 d P A 2
C1_2 C 0.0888(7) 1.2255(12) 0.2647(7) 0.0136(16) Uani 0.494(3) 1 d PU A 2
C2_2 C 0.0985(6) 1.3324(12) 0.2255(8) 0.019(2) Uani 0.494(3) 1 d PU A 2
H2_2 H 0.1386 1.3361 0.1971 0.022 Uiso 0.494(3) 1 calc PR A 2
C3_2 C 0.0485(6) 1.4351(7) 0.2281(5) 0.0190(16) Uani 0.494(3) 1 d PU A 2
H3_2 H 0.0552 1.5089 0.2022 0.023 Uiso 0.494(3) 1 calc PR A 2
C4_2 C -0.0097(6) 1.4283(7) 0.2679(6) 0.0241(16) Uani 0.494(3) 1 d PU A 2
H4_2 H -0.0440 1.4974 0.2692 0.029 Uiso 0.494(3) 1 calc PR A 2
C5_2 C -0.0191(6) 1.3220(7) 0.3065(6) 0.0225(16) Uani 0.494(3) 1 d PU A 2
H5_2 H -0.0597 1.3189 0.3343 0.027 Uiso 0.494(3) 1 calc PR A 2
C6_2 C 0.0303(6) 1.2182(8) 0.3054(5) 0.0151(17) Uani 0.494(3) 1 d PU A 2
O1_8 O -0.2644(4) 0.7973(6) 0.1693(4) 0.0187(13) Uani 0.494(3) 1 d PU A 2
O2_8 O 0.2698(4) 0.9302(6) 0.6573(4) 0.0178(9) Uani 0.494(3) 1 d PDU A 2
H2_8 H 0.258(3) 0.844(3) 0.666(3) 0.027 Uiso 0.494(3) 1 calc PRD A 2
O3_8 O -0.0004(5) 0.8774(6) 0.4121(4) 0.0148(13) Uani 0.494(3) 1 d PU A 2
C7_8 C 0.0163(5) 1.1032(7) 0.3447(5) 0.0099(10) Uani 0.494(3) 1 d PU A 2
C8_8 C 0.0803(5) 1.0655(7) 0.4270(5) 0.0098(10) Uani 0.494(3) 1 d PU A 2
C9_8 C 0.0714(6) 0.9479(8) 0.4580(7) 0.0117(15) Uani 0.494(3) 1 d PU A 2
C10_8 C 0.1328(7) 0.9020(8) 0.5331(6) 0.0146(16) Uani 0.494(3) 1 d PU A 2
H10_8 H 0.1250 0.8229 0.5512 0.018 Uiso 0.494(3) 1 calc PR A 2
C11_8 C 0.2069(6) 0.9699(9) 0.5833(6) 0.0153(18) Uani 0.494(3) 1 d PU A 2
C12_8 C 0.2164(5) 1.0891(8) 0.5563(5) 0.0140(11) Uani 0.494(3) 1 d PU A 2
H12_8 H 0.2657 1.1380 0.5910 0.017 Uiso 0.494(3) 1 calc PR A 2
C13_8 C 0.1545(5) 1.1330(8) 0.4802(5) 0.0105(11) Uani 0.494(3) 1 d PU A 2
H13_8 H 0.1621 1.2126 0.4627 0.013 Uiso 0.494(3) 1 calc PR A 2
C14_8 C -0.0577(5) 1.0332(7) 0.3014(5) 0.0100(15) Uani 0.494(3) 1 d PU A 2
C15_8 C -0.0663(6) 0.9161(8) 0.3368(7) 0.0096(14) Uani 0.494(3) 1 d PU A 2
C16_8 C -0.1358(5) 0.8396(7) 0.2946(5) 0.0120(11) Uani 0.494(3) 1 d PU A 2
H16_8 H -0.1393 0.7645 0.3207 0.014 Uiso 0.494(3) 1 calc PR A 2
C17_8 C -0.2021(6) 0.8695(7) 0.2135(6) 0.0125(15) Uani 0.494(3) 1 d PU A 2
C18_8 C -0.1964(5) 0.9888(8) 0.1777(5) 0.0158(11) Uani 0.494(3) 1 d PU A 2
H18_8 H -0.2416 1.0134 0.1240 0.019 Uiso 0.494(3) 1 calc PR A 2
C19_8 C -0.1275(6) 1.0639(8) 0.2202(6) 0.0145(11) Uani 0.494(3) 1 d PU A 2
H19_8 H -0.1254 1.1403 0.1952 0.017 Uiso 0.494(3) 1 calc PR A 2
C20_4 C 0.1856(7) 1.1259(13) 0.1663(9) 0.030(2) Uani 0.494(3) 1 d PU A 2
C21_4 C 0.1193(7) 1.1188(12) 0.0834(9) 0.030(2) Uani 0.494(3) 1 d PU A 2
H21_4 H 0.0599 1.0997 0.0763 0.035 Uiso 0.494(3) 1 calc PR A 2
C22_4 C 0.1371(8) 1.1386(12) 0.0108(8) 0.042(3) Uani 0.494(3) 1 d PU A 2
H22_4 H 0.0911 1.1331 -0.0457 0.050 Uiso 0.494(3) 1 calc PR A 2
C23_4 C 0.2247(8) 1.1671(9) 0.0230(7) 0.036(2) Uani 0.494(3) 1 d PU A 2
H23_4 H 0.2383 1.1827 -0.0260 0.043 Uiso 0.494(3) 1 calc PR A 2
C24_4 C 0.2907(7) 1.1727(8) 0.1034(6) 0.0324(19) Uani 0.494(3) 1 d PU A 2
H24_4 H 0.3502 1.1907 0.1102 0.039 Uiso 0.494(3) 1 calc PR A 2
C25_4 C 0.2718(6) 1.1523(8) 0.1760(6) 0.0216(18) Uani 0.494(3) 1 d PU A 2
H25_4 H 0.3184 1.1567 0.2323 0.026 Uiso 0.494(3) 1 calc PR A 2
C26_6 C 0.2579(8) 1.1009(10) 0.3530(8) 0.0173(16) Uani 0.494(3) 1 d PU A 2
C27_6 C 0.2933(7) 0.9980(10) 0.3996(6) 0.023(2) Uani 0.494(3) 1 d PU A 2
H27_6 H 0.2650 0.9220 0.3803 0.028 Uiso 0.494(3) 1 calc PR A 2
C28_6 C 0.3714(6) 1.0045(11) 0.4758(6) 0.036(2) Uani 0.494(3) 1 d PU A 2
H28_6 H 0.3960 0.9337 0.5087 0.043 Uiso 0.494(3) 1 calc PR A 2
C29_6 C 0.4111(7) 1.1139(13) 0.5017(7) 0.041(2) Uani 0.494(3) 1 d PU A 2
H29_6 H 0.4634 1.1189 0.5537 0.049 Uiso 0.494(3) 1 calc PR A 2
C30_6 C 0.3775(8) 1.2180(15) 0.4544(8) 0.035(3) Uani 0.494(3) 1 d PU A 2
H30_6 H 0.4084 1.2927 0.4720 0.042 Uiso 0.494(3) 1 calc PR A 2
C31_6 C 0.2984(7) 1.2128(10) 0.3811(6) 0.029(2) Uani 0.494(3) 1 d PU A 2
H31_6 H 0.2722 1.2847 0.3504 0.035 Uiso 0.494(3) 1 calc PR A 2
O4 O 0.1507(5) 1.4193(5) 0.4392(4) 0.0495(18) Uani 0.527(5) 1 d P B -1
C33 C -0.0384(7) 1.5915(8) 0.4270(9) 0.059(3) Uani 0.527(5) 1 d P B -1
H33A H -0.0263 1.6514 0.3901 0.088 Uiso 0.527(5) 1 calc PR B -1
H33B H -0.0375 1.6313 0.4795 0.088 Uiso 0.527(5) 1 calc PR B -1
H33C H -0.0974 1.5552 0.3954 0.088 Uiso 0.527(5) 1 calc PR B -1
C34 C 0.0261(10) 1.4013(9) 0.5118(7) 0.063(4) Uani 0.527(5) 1 d P B -1
H34A H 0.0692 1.3381 0.5139 0.095 Uiso 0.527(5) 1 calc PR B -1
H34B H -0.0340 1.3661 0.4915 0.095 Uiso 0.527(5) 1 calc PR B -1
H34C H 0.0422 1.4354 0.5698 0.095 Uiso 0.527(5) 1 calc PR B -1
N1 N 0.0276(5) 1.5002(6) 0.4503(5) 0.043(2) Uani 0.527(5) 1 d P B -1
C32 C 0.0896(5) 1.4983(7) 0.4207(5) 0.0314(19) Uani 0.527(5) 1 d P B -1
H32 H 0.0893 1.5611 0.3820 0.038 Uiso 0.527(5) 1 calc PR B -1

loop_
_atom_site_aniso_label
_atom_site_aniso_U_11
_atom_site_aniso_U_22
_atom_site_aniso_U_33
_atom_site_aniso_U_23
_atom_site_aniso_U_13
_atom_site_aniso_U_12
Au 0.01792(7) 0.01440(7) 0.02312(8) 0.00329(6) 0.01002(5) 0.00161(5)
P1 0.013(2) 0.012(2) 0.012(2) 0.0018(14) 0.0028(18) -0.0022(15)
Cl1 0.0247(13) 0.0119(9) 0.0268(13) -0.0012(11) 0.0103(11) -0.0034(9)
C1_1 0.019(5) 0.013(2) 0.003(5) -0.003(3) -0.002(4) -0.004(4)
C2_1 0.017(5) 0.017(4) 0.019(6) 0.004(4) 0.005(5) -0.009(4)
C3_1 0.027(4) 0.016(4) 0.018(4) -0.002(3) 0.002(3) -0.002(4)
C4_1 0.029(4) 0.011(3) 0.017(4) 0.001(3) 0.005(3) 0.010(3)
C5_1 0.018(4) 0.018(3) 0.021(4) 0.004(3) 0.009(3) 0.006(3)
C6_1 0.014(4) 0.012(3) 0.008(4) 0.001(3) 0.003(3) 0.000(3)
O1_7 0.009(3) 0.019(3) 0.020(3) -0.004(2) 0.001(2) -0.003(3)
O2_7 0.014(3) 0.0221(17) 0.009(3) 0.002(2) -0.004(2) 0.004(3)
O3_7 0.013(3) 0.012(3) 0.010(3) 0.001(3) -0.001(3) 0.000(3)
C7_7 0.002(3) 0.016(2) 0.008(3) -0.006(3) -0.001(2) 0.000(3)
C8_7 0.009(3) 0.0149(19) 0.003(3) -0.004(3) 0.000(2) 0.000(3)
C9_7 0.008(4) 0.016(4) 0.009(4) 0.000(3) 0.003(3) 0.001(3)
C10_7 0.012(4) 0.017(4) 0.007(4) 0.005(3) 0.002(3) 0.003(3)
C11_7 0.011(4) 0.018(4) 0.011(4) 0.000(3) 0.007(3) 0.006(4)
C12_7 0.007(3) 0.021(2) 0.010(4) 0.001(3) -0.001(2) 0.002(3)
C13_7 0.007(4) 0.016(2) 0.007(4) -0.004(3) 0.001(2) -0.002(3)
C14_7 0.008(4) 0.013(3) 0.004(4) -0.005(3) -0.001(3) -0.002(3)
C15_7 0.007(4) 0.020(4) 0.009(4) -0.001(3) 0.001(3) 0.001(3)
C16_7 0.009(4) 0.015(2) 0.008(4) -0.001(3) 0.000(2) -0.004(3)
C17_7 0.010(4) 0.020(4) 0.009(4) -0.010(3) 0.003(3) 0.000(4)
C18_7 0.012(4) 0.023(2) 0.008(4) 0.000(3) -0.001(2) 0.003(3)
C19_7 0.012(4) 0.019(2) 0.007(4) -0.003(3) -0.002(2) -0.003(3)
C20_3 0.018(4) 0.027(3) 0.014(4) -0.008(3) 0.007(4) -0.008(3)
C21_3 0.018(4) 0.027(3) 0.014(4) -0.008(3) 0.007(4) -0.008(3)
C22_3 0.036(5) 0.029(5) 0.027(5) 0.001(4) 0.014(4) 0.003(5)
C23_3 0.045(5) 0.026(5) 0.030(4) 0.003(4) 0.024(4) 0.004(4)
C24_3 0.036(5) 0.021(4) 0.040(5) -0.003(4) 0.027(4) -0.007(4)
C25_3 0.024(5) 0.021(5) 0.023(4) -0.006(3) 0.009(4) -0.005(3)
C26_5 0.014(4) 0.022(5) 0.017(5) 0.005(3) 0.007(3) 0.004(3)
C27_5 0.029(5) 0.019(5) 0.020(5) 0.003(4) 0.009(4) 0.002(4)
C28_5 0.027(4) 0.038(5) 0.021(5) 0.012(4) 0.005(4) 0.005(4)
C29_5 0.029(6) 0.046(7) 0.017(7) 0.013(4) -0.008(4) -0.016(5)
C30_5 0.035(6) 0.035(5) 0.028(5) -0.004(4) 0.007(4) -0.010(4)
C31_5 0.028(5) 0.020(4) 0.023(4) 0.005(3) 0.007(4) -0.002(3)
P2 0.016(3) 0.017(2) 0.012(3) 0.0041(15) 0.006(2) 0.0027(16)
Cl2 0.0250(14) 0.0155(10) 0.0413(16) -0.0052(13) 0.0147(13) -0.0019(10)
C1_2 0.019(5) 0.013(2) 0.003(5) -0.003(3) -0.002(4) -0.004(4)
C2_2 0.016(5) 0.015(4) 0.023(6) -0.002(4) 0.006(5) -0.002(4)
C3_2 0.024(4) 0.010(3) 0.016(4) -0.001(3) 0.000(3) -0.004(3)
C4_2 0.030(4) 0.012(3) 0.028(4) 0.000(3) 0.009(4) 0.003(3)
C5_2 0.020(4) 0.021(4) 0.031(5) 0.005(3) 0.015(4) 0.006(3)
C6_2 0.017(4) 0.012(3) 0.011(4) 0.000(3) -0.001(3) 0.000(3)
O1_8 0.011(3) 0.023(3) 0.018(3) -0.008(3) 0.001(3) -0.006(3)
O2_8 0.014(3) 0.0221(17) 0.009(3) 0.002(2) -0.004(2) 0.004(3)
O3_8 0.013(3) 0.016(3) 0.010(3) 0.001(3) -0.002(2) 0.000(3)
C7_8 0.002(3) 0.016(2) 0.008(3) -0.006(3) -0.001(2) 0.000(3)
C8_8 0.009(3) 0.0149(19) 0.003(3) -0.004(3) 0.000(2) 0.000(3)
C9_8 0.005(4) 0.017(4) 0.012(4) -0.002(3) 0.002(3) 0.000(3)
C10_8 0.014(4) 0.014(4) 0.013(4) 0.001(3) 0.002(3) 0.003(4)
C11_8 0.007(4) 0.024(4) 0.009(5) -0.001(3) -0.002(3) 0.003(4)
C12_8 0.007(3) 0.021(2) 0.010(4) 0.001(3) -0.001(2) 0.002(3)
C13_8 0.007(4) 0.016(2) 0.007(4) -0.004(3) 0.001(2) -0.002(3)
C14_8 0.004(4) 0.016(3) 0.006(4) -0.002(3) -0.001(3) -0.001(3)
C15_8 0.006(4) 0.013(3) 0.008(4) -0.002(3) 0.001(3) -0.003(3)
C16_8 0.009(4) 0.015(2) 0.008(4) -0.001(3) 0.000(2) -0.004(3)
C17_8 0.006(4) 0.021(4) 0.009(4) -0.007(3) 0.001(3) -0.002(3)
C18_8 0.012(4) 0.023(2) 0.008(4) 0.000(3) -0.001(2) 0.003(3)
C19_8 0.012(4) 0.019(2) 0.007(4) -0.003(3) -0.002(2) -0.003(3)
C20_4 0.024(5) 0.035(4) 0.028(5) 0.001(4) 0.009(4) -0.007(4)
C21_4 0.024(5) 0.035(4) 0.028(5) 0.001(4) 0.009(4) -0.007(4)
C22_4 0.050(6) 0.050(7) 0.023(5) -0.002(5) 0.011(5) -0.001(6)
C23_4 0.061(6) 0.032(5) 0.026(4) -0.002(4) 0.029(4) -0.010(5)
C24_4 0.043(5) 0.031(5) 0.032(5) -0.006(4) 0.025(4) -0.006(4)
C25_4 0.021(4) 0.022(5) 0.027(5) 0.000(4) 0.016(4) -0.005(4)
C26_6 0.014(4) 0.022(5) 0.017(5) 0.005(3) 0.007(3) 0.004(3)
C27_6 0.021(4) 0.037(6) 0.014(5) 0.005(4) 0.010(4) 0.016(4)
C28_6 0.021(4) 0.065(6) 0.018(5) 0.010(4) 0.006(4) 0.020(4)
C29_6 0.023(5) 0.086(8) 0.016(5) 0.001(5) 0.010(4) 0.004(5)
C30_6 0.026(7) 0.064(8) 0.018(7) -0.011(6) 0.012(5) -0.021(7)
C31_6 0.028(5) 0.042(6) 0.019(5) 0.003(4) 0.012(4) -0.005(4)
O4 0.057(4) 0.038(4) 0.050(4) 0.001(3) 0.017(3) 0.001(3)
C33 0.052(6) 0.028(5) 0.103(10) 0.014(6) 0.039(7) 0.010(4)
C34 0.132(12) 0.029(5) 0.050(6) -0.009(5) 0.059(8) -0.014(6)
N1 0.055(5) 0.027(4) 0.039(4) 0.001(3) 0.011(4) -0.004(3)
C32 0.030(4) 0.036(5) 0.018(4) 0.005(3) 0.000(3) -0.017(4)

loop_
_atom_type_symbol
_atom_type_description
_atom_type_scat_dispersion_real
_atom_type_scat_dispersion_imag
_atom_type_scat_source
C C 0.0033 0.0016 'International Tables Vol C Tables 4.2.6.8 and 6.1.1.4'
H H 0.0000 0.0000 'International Tables Vol C Tables 4.2.6.8 and 6.1.1.4'
O O 0.0106 0.0060 'International Tables Vol C Tables 4.2.6.8 and 6.1.1.4'
P P 0.1023 0.0942 'International Tables Vol C Tables 4.2.6.8 and 6.1.1.4'
Cl Cl 0.1484 0.1585 'International Tables Vol C Tables 4.2.6.8 and 6.1.1.4'
Au Au -2.0133 8.8022 'International Tables Vol C Tables 4.2.6.8 and 6.1.1.4'
N N 0.0061 0.0033 'International Tables Vol C Tables 4.2.6.8 and 6.1.1.4'

loop_
_geom_angle_atom_site_label_1
_geom_angle_atom_site_label_2
_geom_angle_atom_site_label_3
_geom_angle
P2 Au Cl1 169.49(15)
P2 Au P1 9.5(2)
Cl1 Au P1 176.9(2)
P2 Au Cl2 173.7(2)
Cl1 Au Cl2 15.61(6)
P1 Au Cl2 166.31(16)
P2 Au C7_8 69.2(3)
Cl1 Au C7_8 110.10(16)
P1 Au C7_8 67.0(3)
Cl2 Au C7_8 115.22(16)
P2 Au C7_7 74.4(3)
Cl1 Au C7_7 106.90(16)
P1 Au C7_7 70.5(3)
Cl2 Au C7_7 109.16(16)
C7_8 Au C7_7 11.17(13)
C20_3 P1 C1_1 102.9(6)
C20_3 P1 C26_5 106.9(7)
C1_1 P1 C26_5 106.2(6)
C20_3 P1 Au 110.4(6)
C1_1 P1 Au 115.3(6)
C26_5 P1 Au 114.2(4)
C2_1 C1_1 C6_1 116.7(10)
C2_1 C1_1 P1 120.4(10)
C6_1 C1_1 P1 123.0(9)
C3_1 C2_1 C1_1 122.6(11)
C4_1 C3_1 C2_1 120.1(8)
C3_1 C4_1 C5_1 120.5(7)
C4_1 C5_1 C6_1 119.9(7)
C5_1 C6_1 C1_1 120.1(8)
C5_1 C6_1 C7_7 117.8(7)
C1_1 C6_1 C7_7 121.9(8)
C9_7 O3_7 C15_7 122.4(6)
C14_7 C7_7 C8_7 120.3(7)
C14_7 C7_7 C6_1 119.7(7)
C8_7 C7_7 C6_1 120.0(7)
C14_7 C7_7 Au 85.4(4)
C8_7 C7_7 Au 84.7(4)
C6_1 C7_7 Au 99.7(4)
C13_7 C8_7 C7_7 126.3(7)
C13_7 C8_7 C9_7 115.6(7)
C7_7 C8_7 C9_7 118.2(7)
O3_7 C9_7 C10_7 116.8(7)
O3_7 C9_7 C8_7 120.4(7)
C10_7 C9_7 C8_7 122.8(9)
C9_7 C10_7 C11_7 119.4(8)
O2_7 C11_7 C10_7 122.6(8)
O2_7 C11_7 C12_7 118.0(9)
C10_7 C11_7 C12_7 119.3(8)
C13_7 C12_7 C11_7 120.1(8)
C12_7 C13_7 C8_7 122.8(7)
C7_7 C14_7 C19_7 124.6(7)
C7_7 C14_7 C15_7 119.4(8)
C19_7 C14_7 C15_7 115.8(7)
C16_7 C15_7 O3_7 118.4(7)
C16_7 C15_7 C14_7 122.4(8)
O3_7 C15_7 C14_7 119.2(7)
C15_7 C16_7 C17_7 122.0(8)
O1_7 C17_7 C16_7 123.9(8)
O1_7 C17_7 C18_7 120.6(7)
C16_7 C17_7 C18_7 115.5(8)
C19_7 C18_7 C17_7 122.1(7)
C18_7 C19_7 C14_7 122.1(7)
C25_3 C20_3 C21_3 119.3(9)
C25_3 C20_3 P1 123.6(9)
C21_3 C20_3 P1 117.0(7)
C22_3 C21_3 C20_3 119.8(8)
C23_3 C22_3 C21_3 119.9(9)
C24_3 C23_3 C22_3 119.8(9)
C23_3 C24_3 C25_3 121.8(8)
C20_3 C25_3 C24_3 119.2(9)
C27_5 C26_5 C31_5 119.7(10)
C27_5 C26_5 P1 118.5(9)
C31_5 C26_5 P1 121.8(7)
C26_5 C27_5 C28_5 121.3(10)
C29_5 C28_5 C27_5 118.6(10)
C28_5 C29_5 C30_5 121.2(11)
C31_5 C30_5 C29_5 119.8(11)
C30_5 C31_5 C26_5 119.5(9)
C26_6 P2 C20_4 105.6(7)
C26_6 P2 C1_2 104.9(7)
C20_4 P2 C1_2 104.9(7)
C26_6 P2 Au 116.4(5)
C20_4 P2 Au 110.5(6)
C1_2 P2 Au 113.6(6)
C6_2 C1_2 C2_2 121.1(11)
C6_2 C1_2 P2 121.4(9)
C2_2 C1_2 P2 117.5(10)
C1_2 C2_2 C3_2 119.5(11)
C4_2 C3_2 C2_2 119.7(9)
C3_2 C4_2 C5_2 120.5(7)
C4_2 C5_2 C6_2 121.2(8)
C1_2 C6_2 C5_2 118.1(9)
C1_2 C6_2 C7_8 121.8(8)
C5_2 C6_2 C7_8 120.1(8)
C9_8 O3_8 C15_8 122.0(7)
C14_8 C7_8 C8_8 120.0(7)
C14_8 C7_8 C6_2 120.1(7)
C8_8 C7_8 C6_2 119.9(7)
C14_8 C7_8 Au 76.3(4)
C8_8 C7_8 Au 95.4(5)
C6_2 C7_8 Au 97.9(5)
C13_8 C8_8 C9_8 116.0(7)
C13_8 C8_8 C7_8 125.3(7)
C9_8 C8_8 C7_8 118.6(7)
C10_8 C9_8 O3_8 117.6(8)
C10_8 C9_8 C8_8 122.3(8)
O3_8 C9_8 C8_8 120.1(9)
C9_8 C10_8 C11_8 120.3(8)
O2_8 C11_8 C10_8 123.4(8)
O2_8 C11_8 C12_8 117.5(8)
C10_8 C11_8 C12_8 119.1(8)
C13_8 C12_8 C11_8 119.6(7)
C12_8 C13_8 C8_8 122.6(8)
C7_8 C14_8 C19_8 124.8(7)
C7_8 C14_8 C15_8 119.4(8)
C19_8 C14_8 C15_8 115.7(8)
O3_8 C15_8 C16_8 118.3(8)
O3_8 C15_8 C14_8 119.4(7)
C16_8 C15_8 C14_8 122.2(9)
C15_8 C16_8 C17_8 121.3(8)
O1_8 C17_8 C16_8 123.3(8)
O1_8 C17_8 C18_8 119.3(9)
C16_8 C17_8 C18_8 117.5(7)
C19_8 C18_8 C17_8 120.6(7)
C18_8 C19_8 C14_8 122.7(7)
C25_4 C20_4 C21_4 118.7(10)
C25_4 C20_4 P2 123.4(9)
C21_4 C20_4 P2 117.9(8)
C22_4 C21_4 C20_4 121.8(9)
C21_4 C22_4 C23_4 117.9(10)
C24_4 C23_4 C22_4 121.2(9)
C23_4 C24_4 C25_4 120.3(9)
C20_4 C25_4 C24_4 120.1(10)
C27_6 C26_6 C31_6 120.4(10)
C27_6 C26_6 P2 119.9(10)
C31_6 C26_6 P2 119.7(8)
C26_6 C27_6 C28_6 120.2(11)
C29_6 C28_6 C27_6 118.8(11)
C28_6 C29_6 C30_6 121.8(11)
C29_6 C30_6 C31_6 119.6(12)
C30_6 C31_6 C26_6 119.1(11)
C32 N1 C33 122.2(8)
C32 N1 C34 118.6(8)
C33 N1 C34 119.2(9)
O4 C32 N1 125.1(8)

loop_
_geom_bond_atom_site_label_1
_geom_bond_atom_site_label_2
_geom_bond_distance
Au P2 2.187(9)
Au Cl1 2.238(3)
Au P1 2.258(8)
Au Cl2 2.332(3)
Au C7_8 3.170(7)
Au C7_7 3.174(7)
P1 C20_3 1.794(14)
P1 C1_1 1.804(14)
P1 C26_5 1.816(13)
C1_1 C2_1 1.385(17)
C1_1 C6_1 1.437(15)
C2_1 C3_1 1.384(13)
C3_1 C4_1 1.368(11)
C4_1 C5_1 1.384(10)
C5_1 C6_1 1.405(10)
C6_1 C7_7 1.502(11)
O1_7 C17_7 1.246(10)
O2_7 C11_7 1.332(9)
O3_7 C9_7 1.356(10)
O3_7 C15_7 1.361(9)
C7_7 C14_7 1.386(10)
C7_7 C8_7 1.417(9)
C8_7 C13_7 1.409(9)
C8_7 C9_7 1.429(11)
C9_7 C10_7 1.376(10)
C10_7 C11_7 1.395(11)
C11_7 C12_7 1.423(12)
C12_7 C13_7 1.359(9)
C14_7 C19_7 1.431(10)
C14_7 C15_7 1.442(11)
C15_7 C16_7 1.352(11)
C16_7 C17_7 1.427(10)
C17_7 C18_7 1.462(12)
C18_7 C19_7 1.344(10)
C20_3 C25_3 1.385(13)
C20_3 C21_3 1.402(10)
C21_3 C22_3 1.400(14)
C22_3 C23_3 1.384(14)
C23_3 C24_3 1.352(13)
C24_3 C25_3 1.399(12)
C26_5 C27_5 1.372(11)
C26_5 C31_5 1.405(14)
C27_5 C28_5 1.391(14)
C28_5 C29_5 1.379(16)
C29_5 C30_5 1.390(14)
C30_5 C31_5 1.382(13)
P2 C26_6 1.808(13)
P2 C20_4 1.825(16)
P2 C1_2 1.854(15)
C1_2 C6_2 1.379(16)
C1_2 C2_2 1.392(18)
C2_2 C3_2 1.407(14)
C3_2 C4_2 1.362(12)
C4_2 C5_2 1.379(11)
C5_2 C6_2 1.404(11)
C6_2 C7_8 1.490(12)
O1_8 C17_8 1.272(9)
O2_8 C11_8 1.333(10)
O3_8 C9_8 1.361(9)
O3_8 C15_8 1.363(10)
C7_8 C14_8 1.372(10)
C7_8 C8_8 1.425(9)
C8_8 C13_8 1.399(10)
C8_8 C9_8 1.428(12)
C9_8 C10_8 1.359(11)
C10_8 C11_8 1.386(12)
C11_8 C12_8 1.421(13)
C12_8 C13_8 1.365(9)
C14_8 C19_8 1.427(10)
C14_8 C15_8 1.453(12)
C15_8 C16_8 1.363(10)
C16_8 C17_8 1.402(10)
C17_8 C18_8 1.467(12)
C18_8 C19_8 1.349(11)
C20_4 C25_4 1.380(13)
C20_4 C21_4 1.386(12)
C21_4 C22_4 1.379(17)
C22_4 C23_4 1.394(16)
C23_4 C24_4 1.353(14)
C24_4 C25_4 1.391(12)
C26_6 C27_6 1.372(11)
C26_6 C31_6 1.392(15)
C27_6 C28_6 1.403(13)
C28_6 C29_6 1.357(17)
C29_6 C30_6 1.381(17)
C30_6 C31_6 1.385(15)
O4 C32 1.265(10)
C33 N1 1.411(11)
C34 N1 1.512(12)
N1 C32 1.291(11)

loop_
_geom_torsion_atom_site_label_1
_geom_torsion_atom_site_label_2
_geom_torsion_atom_site_label_3
_geom_torsion_atom_site_label_4
_geom_torsion
P2 Au P1 C20_3 107(3)
Cl1 Au P1 C20_3 -173(3)
Cl2 Au P1 C20_3 -49.6(12)
C7_8 Au P1 C20_3 -151.9(5)
C7_7 Au P1 C20_3 -140.5(4)
P2 Au P1 C1_1 -137(3)
Cl1 Au P1 C1_1 -57(3)
Cl2 Au P1 C1_1 66.4(13)
C7_8 Au P1 C1_1 -35.9(5)
C7_7 Au P1 C1_1 -24.5(5)
P2 Au P1 C26_5 -14(3)
Cl1 Au P1 C26_5 67(3)
Cl2 Au P1 C26_5 -170.1(8)
C7_8 Au P1 C26_5 87.6(6)
C7_7 Au P1 C26_5 99.0(7)
C20_3 P1 C1_1 C2_1 -30.0(10)
C26_5 P1 C1_1 C2_1 82.2(10)
Au P1 C1_1 C2_1 -150.3(7)
C20_3 P1 C1_1 C6_1 149.5(8)
C26_5 P1 C1_1 C6_1 -98.4(9)
Au P1 C1_1 C6_1 29.2(9)
C6_1 C1_1 C2_1 C3_1 -4.4(15)
P1 C1_1 C2_1 C3_1 175.1(8)
C1_1 C2_1 C3_1 C4_1 3.3(15)
C2_1 C3_1 C4_1 C5_1 -0.6(13)
C3_1 C4_1 C5_1 C6_1 -0.7(12)
C4_1 C5_1 C6_1 C1_1 -0.6(12)
C4_1 C5_1 C6_1 C7_7 -176.5(7)
C2_1 C1_1 C6_1 C5_1 3.1(12)
P1 C1_1 C6_1 C5_1 -176.4(7)
C2_1 C1_1 C6_1 C7_7 178.8(8)
P1 C1_1 C6_1 C7_7 -0.7(12)
C5_1 C6_1 C7_7 C14_7 67.7(10)
C1_1 C6_1 C7_7 C14_7 -108.1(9)
C5_1 C6_1 C7_7 C8_7 -112.5(8)
C1_1 C6_1 C7_7 C8_7 71.7(10)
C5_1 C6_1 C7_7 Au 158.0(6)
C1_1 C6_1 C7_7 Au -17.8(8)
P2 Au C7_7 C14_7 153.2(5)
Cl1 Au C7_7 C14_7 -37.7(5)
P1 Au C7_7 C14_7 144.1(5)
Cl2 Au C7_7 C14_7 -21.4(5)
C7_8 Au C7_7 C14_7 -146.1(16)
P2 Au C7_7 C8_7 -85.7(5)
Cl1 Au C7_7 C8_7 83.4(4)
P1 Au C7_7 C8_7 -94.9(5)
Cl2 Au C7_7 C8_7 99.6(4)
C7_8 Au C7_7 C8_7 -25.0(12)
P2 Au C7_7 C6_1 33.8(4)
Cl1 Au C7_7 C6_1 -157.0(4)
P1 Au C7_7 C6_1 24.7(4)
Cl2 Au C7_7 C6_1 -140.8(4)
C7_8 Au C7_7 C6_1 94.6(14)
C14_7 C7_7 C8_7 C13_7 -175.7(7)
C6_1 C7_7 C8_7 C13_7 4.5(12)
Au C7_7 C8_7 C13_7 102.7(8)
C14_7 C7_7 C8_7 C9_7 4.2(11)
C6_1 C7_7 C8_7 C9_7 -175.5(7)
Au C7_7 C8_7 C9_7 -77.3(6)
C15_7 O3_7 C9_7 C10_7 -177.6(7)
C15_7 O3_7 C9_7 C8_7 2.1(11)
C13_7 C8_7 C9_7 O3_7 176.2(7)
C7_7 C8_7 C9_7 O3_7 -3.7(11)
C13_7 C8_7 C9_7 C10_7 -4.1(11)
C7_7 C8_7 C9_7 C10_7 175.9(7)
O3_7 C9_7 C10_7 C11_7 -177.7(7)
C8_7 C9_7 C10_7 C11_7 2.7(12)
C9_7 C10_7 C11_7 O2_7 179.7(7)
C9_7 C10_7 C11_7 C12_7 0.3(12)
O2_7 C11_7 C12_7 C13_7 178.9(7)
C10_7 C11_7 C12_7 C13_7 -1.7(12)
C11_7 C12_7 C13_7 C8_7 0.0(12)
C7_7 C8_7 C13_7 C12_7 -177.3(8)
C9_7 C8_7 C13_7 C12_7 2.8(11)
C8_7 C7_7 C14_7 C19_7 -178.9(7)
C6_1 C7_7 C14_7 C19_7 0.8(11)
Au C7_7 C14_7 C19_7 -97.8(7)
C8_7 C7_7 C14_7 C15_7 -3.0(11)
C6_1 C7_7 C14_7 C15_7 176.7(7)
Au C7_7 C14_7 C15_7 78.1(6)
C9_7 O3_7 C15_7 C16_7 178.2(7)
C9_7 O3_7 C15_7 C14_7 -0.8(11)
C7_7 C14_7 C15_7 C16_7 -177.7(7)
C19_7 C14_7 C15_7 C16_7 -1.5(11)
C7_7 C14_7 C15_7 O3_7 1.2(11)
C19_7 C14_7 C15_7 O3_7 177.5(7)
O3_7 C15_7 C16_7 C17_7 -177.7(7)
C14_7 C15_7 C16_7 C17_7 1.3(12)
C15_7 C16_7 C17_7 O1_7 177.9(7)
C15_7 C16_7 C17_7 C18_7 -1.5(11)
O1_7 C17_7 C18_7 C19_7 -177.2(8)
C16_7 C17_7 C18_7 C19_7 2.3(11)
C17_7 C18_7 C19_7 C14_7 -2.8(13)
C7_7 C14_7 C19_7 C18_7 178.3(8)
C15_7 C14_7 C19_7 C18_7 2.2(12)
C1_1 P1 C20_3 C25_3 106.1(10)
C26_5 P1 C20_3 C25_3 -5.5(12)
Au P1 C20_3 C25_3 -130.3(9)
C1_1 P1 C20_3 C21_3 -69.5(9)
C26_5 P1 C20_3 C21_3 178.8(7)
Au P1 C20_3 C21_3 54.1(8)
C25_3 C20_3 C21_3 C22_3 -3.1(13)
P1 C20_3 C21_3 C22_3 172.8(10)
C20_3 C21_3 C22_3 C23_3 2.3(14)
C21_3 C22_3 C23_3 C24_3 -0.4(15)
C22_3 C23_3 C24_3 C25_3 -0.8(14)
C21_3 C20_3 C25_3 C24_3 1.9(13)
P1 C20_3 C25_3 C24_3 -173.6(8)
C23_3 C24_3 C25_3 C20_3 0.0(14)
C20_3 P1 C26_5 C27_5 -101.5(12)
C1_1 P1 C26_5 C27_5 149.2(11)
Au P1 C26_5 C27_5 20.9(13)
C20_3 P1 C26_5 C31_5 79.1(12)
C1_1 P1 C26_5 C31_5 -30.2(13)
Au P1 C26_5 C31_5 -158.5(9)
C31_5 C26_5 C27_5 C28_5 0.3(19)
P1 C26_5 C27_5 C28_5 -179.1(9)
C26_5 C27_5 C28_5 C29_5 0.1(17)
C27_5 C28_5 C29_5 C30_5 0(2)
C28_5 C29_5 C30_5 C31_5 0(2)
C29_5 C30_5 C31_5 C26_5 1(2)
C27_5 C26_5 C31_5 C30_5 -0.6(18)
P1 C26_5 C31_5 C30_5 178.8(10)
Cl1 Au P2 C26_6 2.9(18)
P1 Au P2 C26_6 166(3)
Cl2 Au P2 C26_6 -133.0(14)
C7_8 Au P2 C26_6 91.0(7)
C7_7 Au P2 C26_6 101.5(7)
Cl1 Au P2 C20_4 123.3(13)
P1 Au P2 C20_4 -74(3)
Cl2 Au P2 C20_4 -12.6(19)
C7_8 Au P2 C20_4 -148.5(5)
C7_7 Au P2 C20_4 -138.1(5)
Cl1 Au P2 C1_2 -119.2(12)
P1 Au P2 C1_2 44(3)
Cl2 Au P2 C1_2 105.0(18)
C7_8 Au P2 C1_2 -31.0(5)
C7_7 Au P2 C1_2 -20.6(5)
C26_6 P2 C1_2 C6_2 -90.4(9)
C20_4 P2 C1_2 C6_2 158.5(8)
Au P2 C1_2 C6_2 37.8(9)
C26_6 P2 C1_2 C2_2 91.4(9)
C20_4 P2 C1_2 C2_2 -19.7(10)
Au P2 C1_2 C2_2 -140.4(7)
C6_2 C1_2 C2_2 C3_2 0.6(14)
P2 C1_2 C2_2 C3_2 178.9(8)
C1_2 C2_2 C3_2 C4_2 -0.8(14)
C2_2 C3_2 C4_2 C5_2 0.7(13)
C3_2 C4_2 C5_2 C6_2 -0.3(14)
C2_2 C1_2 C6_2 C5_2 -0.3(13)
P2 C1_2 C6_2 C5_2 -178.4(7)
C2_2 C1_2 C6_2 C7_8 177.5(8)
P2 C1_2 C6_2 C7_8 -0.6(12)
C4_2 C5_2 C6_2 C1_2 0.1(13)
C4_2 C5_2 C6_2 C7_8 -177.7(8)
C1_2 C6_2 C7_8 C14_8 -101.0(10)
C5_2 C6_2 C7_8 C14_8 76.7(10)
C1_2 C6_2 C7_8 C8_8 78.6(10)
C5_2 C6_2 C7_8 C8_8 -103.7(9)
C1_2 C6_2 C7_8 Au -22.3(8)
C5_2 C6_2 C7_8 Au 155.4(7)
P2 Au C7_8 C14_8 151.4(5)
Cl1 Au C7_8 C14_8 -39.8(5)
P1 Au C7_8 C14_8 141.4(5)
Cl2 Au C7_8 C14_8 -23.8(5)
C7_7 Au C7_8 C14_8 35.4(12)
P2 Au C7_8 C8_8 -89.0(5)
Cl1 Au C7_8 C8_8 79.8(5)
P1 Au C7_8 C8_8 -99.0(5)
Cl2 Au C7_8 C8_8 95.8(5)
C7_7 Au C7_8 C8_8 155.0(16)
P2 Au C7_8 C6_2 32.3(4)
Cl1 Au C7_8 C6_2 -158.9(4)
P1 Au C7_8 C6_2 22.2(4)
Cl2 Au C7_8 C6_2 -143.0(4)
C7_7 Au C7_8 C6_2 -83.7(14)
C14_8 C7_8 C8_8 C13_8 -174.8(8)
C6_2 C7_8 C8_8 C13_8 5.6(12)
Au C7_8 C8_8 C13_8 108.0(8)
C14_8 C7_8 C8_8 C9_8 7.5(11)
C6_2 C7_8 C8_8 C9_8 -172.1(7)
Au C7_8 C8_8 C9_8 -69.7(7)
C15_8 O3_8 C9_8 C10_8 178.9(7)
C15_8 O3_8 C9_8 C8_8 -1.2(11)
C13_8 C8_8 C9_8 C10_8 -2.4(12)
C7_8 C8_8 C9_8 C10_8 175.5(7)
C13_8 C8_8 C9_8 O3_8 177.7(7)
C7_8 C8_8 C9_8 O3_8 -4.4(11)
O3_8 C9_8 C10_8 C11_8 -179.3(7)
C8_8 C9_8 C10_8 C11_8 0.9(13)
C9_8 C10_8 C11_8 O2_8 -179.8(8)
C9_8 C10_8 C11_8 C12_8 1.5(13)
O2_8 C11_8 C12_8 C13_8 179.0(8)
C10_8 C11_8 C12_8 C13_8 -2.3(13)
C11_8 C12_8 C13_8 C8_8 0.6(13)
C9_8 C8_8 C13_8 C12_8 1.6(12)
C7_8 C8_8 C13_8 C12_8 -176.1(8)
C8_8 C7_8 C14_8 C19_8 177.7(7)
C6_2 C7_8 C14_8 C19_8 -2.7(12)
Au C7_8 C14_8 C19_8 -94.0(8)
C8_8 C7_8 C14_8 C15_8 -5.1(11)
C6_2 C7_8 C14_8 C15_8 174.5(7)
Au C7_8 C14_8 C15_8 83.2(7)
C9_8 O3_8 C15_8 C16_8 179.7(7)
C9_8 O3_8 C15_8 C14_8 3.6(11)
C7_8 C14_8 C15_8 O3_8 -0.5(11)
C19_8 C14_8 C15_8 O3_8 177.0(7)
C7_8 C14_8 C15_8 C16_8 -176.4(7)
C19_8 C14_8 C15_8 C16_8 1.1(11)
O3_8 C15_8 C16_8 C17_8 -174.8(7)
C14_8 C15_8 C16_8 C17_8 1.1(12)
C15_8 C16_8 C17_8 O1_8 174.9(7)
C15_8 C16_8 C17_8 C18_8 -3.0(12)
O1_8 C17_8 C18_8 C19_8 -175.3(8)
C16_8 C17_8 C18_8 C19_8 2.7(12)
C17_8 C18_8 C19_8 C14_8 -0.5(13)
C7_8 C14_8 C19_8 C18_8 175.9(8)
C15_8 C14_8 C19_8 C18_8 -1.3(12)
C26_6 P2 C20_4 C25_4 -0.7(14)
C1_2 P2 C20_4 C25_4 109.9(11)
Au P2 C20_4 C25_4 -127.4(11)
C26_6 P2 C20_4 C21_4 176.4(9)
C1_2 P2 C20_4 C21_4 -73.1(10)
Au P2 C20_4 C21_4 49.7(10)
C25_4 C20_4 C21_4 C22_4 -0.7(16)
P2 C20_4 C21_4 C22_4 -177.9(12)
C20_4 C21_4 C22_4 C23_4 -0.3(18)
C21_4 C22_4 C23_4 C24_4 1.3(18)
C22_4 C23_4 C24_4 C25_4 -1.2(16)
C21_4 C20_4 C25_4 C24_4 0.8(15)
P2 C20_4 C25_4 C24_4 177.8(9)
C23_4 C24_4 C25_4 C20_4 0.2(15)
C20_4 P2 C26_6 C27_6 -112.4(11)
C1_2 P2 C26_6 C27_6 137.0(11)
Au P2 C26_6 C27_6 10.5(13)
C20_4 P2 C26_6 C31_6 70.5(12)
C1_2 P2 C26_6 C31_6 -40.0(13)
Au P2 C26_6 C31_6 -166.5(9)
C31_6 C26_6 C27_6 C28_6 -0.6(17)
P2 C26_6 C27_6 C28_6 -177.6(9)
C26_6 C27_6 C28_6 C29_6 -0.5(15)
C27_6 C28_6 C29_6 C30_6 -1.0(16)
C28_6 C29_6 C30_6 C31_6 3.7(18)
C29_6 C30_6 C31_6 C26_6 -4.7(18)
C27_6 C26_6 C31_6 C30_6 3.2(18)
P2 C26_6 C31_6 C30_6 -179.8(10)
C33 N1 C32 O4 179.8(9)
C34 N1 C32 O4 -0.2(12)
